data_2103074
loop_
_publ_author_name
'Portilla, Jaime'
'Quiroga, Jairo'
'Nogueras, Manuel'
'de la Torre, Jose M.'
'Cobo, Justo'
'Low, John N.'
'Glidewell, Christopher'

_publ_section_title
;
 Structural comparisons of isomeric series of
 7-aryl-benzo[<i>h</i>]pyrazolo[3,4-<i>b</i>]quinolines and
 11-aryl-benzo[<i>f</i>]pyrazolo[3,4-<i>b</i>]quinolines
;
_journal_coeditor_code BM5050
_journal_issue 1
_journal_name_full 'Acta Crystallographica Section B'
_journal_page_first 72
_journal_page_last 83
_journal_paper_doi 10.1107/S0108768107065743
_journal_volume 64
_journal_year 2008
_chemical_formula_moiety 'C30 H27 N3 O3'
_chemical_formula_sum 'C30 H27 N3 O3'
_chemical_formula_weight 477.55
_chemical_name_systematic
;
11-(3,4,5-trimethoxyphenyl)-10-methyl-8-phenyl-6,8-
dihydro-5H-benzo[f]pyrazolo[3,4-b]quinoline
;
_space_group_IT_number 9
_symmetry_cell_setting monoclinic
_symmetry_space_group_name_Hall 'C -2yc'
_symmetry_space_group_name_H-M 'C 1 c 1'
_atom_sites_solution_hydrogens geom
_atom_sites_solution_primary direct
_atom_sites_solution_secondary difmap
_cell_angle_alpha 90.00
_cell_angle_beta 107.818(4)
_cell_angle_gamma 90.00
_cell_formula_units_Z 4
_cell_length_a 10.4716(9)
_cell_length_b 20.0027(18)
_cell_length_c 12.1529(9)
_cell_measurement_reflns_used 5103
_cell_measurement_temperature 120(2)
_cell_measurement_theta_max 27.49
_cell_measurement_theta_min 2.04
_cell_volume 2423.4(4)
_computing_cell_refinement 'DENZO (Otwinowski & Minor, 1997) & COLLECT'
_computing_data_collection 'COLLECT (Hooft, 1999)'
_computing_data_reduction 'DENZO & COLLECT'
_computing_molecular_graphics 'PLATON (Spek, 2003)'
_computing_publication_material 'SHELXL-97 & PRPKAPPA (Ferguson, 1999)'
_computing_structure_refinement 'OSCAIL (McArdle, 2003 & SHELXL-97 (Sheldrick, 1997)'
_computing_structure_solution 'Sir2004 (Burla et al., 2005)'
_diffrn_ambient_temperature 120(2)
_diffrn_detector_area_resol_mean 9.091
_diffrn_measured_fraction_theta_full 0.995
_diffrn_measured_fraction_theta_max 0.975
_diffrn_measurement_device_type 'Bruker-Nonius KappaCCD'
_diffrn_measurement_method '\f & \w scans'
_diffrn_radiation_monochromator graphite
_diffrn_radiation_source 'Bruker-Nonius FR591 rotating anode'
_diffrn_radiation_type 'Mo K\a'
_diffrn_radiation_wavelength 0.71073
_diffrn_reflns_av_R_equivalents 0.1990
_diffrn_reflns_av_sigmaI/netI 0.2244
_diffrn_reflns_limit_h_max 13
_diffrn_reflns_limit_h_min -13
_diffrn_reflns_limit_k_max 25
_diffrn_reflns_limit_k_min -25
_diffrn_reflns_limit_l_max 15
_diffrn_reflns_limit_l_min -13
_diffrn_reflns_number 20344
_diffrn_reflns_theta_full 25.50
_diffrn_reflns_theta_max 27.49
_diffrn_reflns_theta_min 2.04
_diffrn_standards_decay_% 0
_diffrn_standards_number 0
_exptl_absorpt_coefficient_mu 0.086
_exptl_absorpt_correction_T_max 0.998
_exptl_absorpt_correction_T_min 0.963
_exptl_absorpt_correction_type multi-scan
_exptl_absorpt_process_details 'SADABS 2.10 (Sheldrick, 2003)'
_exptl_crystal_colour colourless
_exptl_crystal_density_diffrn 1.309
_exptl_crystal_density_method 'not measured'
_exptl_crystal_description plate
_exptl_crystal_F_000 1008
_exptl_crystal_size_max 0.60
_exptl_crystal_size_mid 0.30
_exptl_crystal_size_min 0.02
_refine_diff_density_max 0.450
_refine_diff_density_min -0.547
_refine_ls_abs_structure_details 'Friedel pairs merged'
_refine_ls_extinction_method none
_refine_ls_goodness_of_fit_ref 1.076
_refine_ls_hydrogen_treatment constr
_refine_ls_matrix_type full
_refine_ls_number_parameters 329
_refine_ls_number_reflns 2720
_refine_ls_number_restraints 2
_refine_ls_restrained_S_all 1.075
_refine_ls_R_factor_all 0.1473
_refine_ls_R_factor_gt 0.0546
_refine_ls_shift/su_max 0.000
_refine_ls_shift/su_mean 0.000
_refine_ls_structure_factor_coef Fsqd
_refine_ls_weighting_details 'w=1/[\s^2^(Fo^2^)+(0.0625P)^2^] where P=(Fo^2^+2Fc^2^)/3'
_refine_ls_weighting_scheme calc
_refine_ls_wR_factor_gt 0.1080
_refine_ls_wR_factor_ref 0.1519
_reflns_number_gt 1499
_reflns_number_total 2720
_reflns_threshold_expression I>2\s(I)
_cod_data_source_file bm5050.cif
_cod_data_source_block XIV
_cod_depositor_comments
;
The following automatic conversions were performed:
'_exptl_absorpt_correction_type' value 'Multi-scan' changed to
'multi-scan' according to
'/home/saulius/struct/CIF-dictionaries/cif_core.dic' dictionary named
'cif_core.dic' version 2.4.1 from 2010-06-29.

Automatic conversion script
Id: cif_fix_enum 1527 2010-12-29 10:47:43Z saulius 

The following automatic conversions were performed:

'_exptl_absorpt_correction_type' value 'Multi-scan' changed to
'multi-scan' according to
/home/saulius/struct/CIF-dictionaries/cif_core.dic dictionary named
'cif_core.dic' version 2.4.1 from 2010-06-29.

Automatic conversion script
Id: cif_fix_values 1715 2011-07-08 13:25:40Z adriana 
;
_cod_original_sg_symbol_H-M 'C c'
_cod_database_code 2103074

loop_
_symmetry_equiv_pos_as_xyz
'x, y, z'
'x, -y, z+1/2'
'x+1/2, y+1/2, z'
'x+1/2, -y+1/2, z+1/2'

loop_
_atom_site_type_symbol
_atom_site_label
_atom_site_fract_x
_atom_site_fract_y
_atom_site_fract_z
_atom_site_U_iso_or_equiv
_atom_site_adp_type
_atom_site_calc_flag
_atom_site_refinement_flags
_atom_site_occupancy
C C1 0.3263(5) 0.4933(3) 0.5653(5) 0.0304(14) Uani d . 1
C C2 0.2303(6) 0.4752(3) 0.6162(5) 0.0350(14) Uani d . 1
C C3 0.1556(6) 0.4177(3) 0.5833(5) 0.0378(15) Uani d . 1
C C4 0.1805(6) 0.3765(3) 0.5016(5) 0.0359(15) Uani d . 1
C C4A 0.2751(6) 0.3935(3) 0.4474(5) 0.0301(13) Uani d . 1
C C5 0.3078(6) 0.3481(3) 0.3605(5) 0.0342(14) Uani d . 1
C C6 0.4592(6) 0.3486(3) 0.3795(6) 0.0333(14) Uani d . 1
C C6A 0.5020(5) 0.4194(3) 0.3676(5) 0.0259(13) Uani d . 1
N N7 0.5952(4) 0.4266(2) 0.3142(4) 0.0262(10) Uani d . 1
C C7A 0.6217(5) 0.4911(3) 0.2956(5) 0.0254(12) Uani d . 1
N N8 0.7079(5) 0.5120(2) 0.2383(4) 0.0281(11) Uani d . 1
C C81 0.7957(5) 0.4746(3) 0.1944(5) 0.0270(13) Uani d . 1
C C82 0.8051(6) 0.4881(3) 0.0857(5) 0.0328(14) Uani d . 1
C C83 0.8892(6) 0.4505(3) 0.0423(6) 0.0363(15) Uani d . 1
C C84 0.9624(6) 0.3979(3) 0.1052(6) 0.0388(16) Uani d . 1
C C85 0.9541(6) 0.3852(3) 0.2137(5) 0.0354(14) Uani d . 1
C C86 0.8713(5) 0.4233(3) 0.2602(5) 0.0294(13) Uani d . 1
N N9 0.6988(5) 0.5813(2) 0.2232(4) 0.0307(12) Uani d . 1
C C10 0.6125(6) 0.6029(3) 0.2741(5) 0.0276(13) Uani d . 1
C C101 0.5771(7) 0.6761(3) 0.2662(6) 0.0420(16) Uani d . 1
C C10A 0.5613(5) 0.5479(3) 0.3251(5) 0.0237(12) Uani d . 1
C C11 0.4722(5) 0.5394(3) 0.3887(5) 0.0262(13) Uani d . 1
C C111 0.4177(5) 0.5994(3) 0.4335(5) 0.0258(12) Uani d . 1
C C112 0.2810(5) 0.6152(3) 0.3975(5) 0.0256(13) Uani d . 1
C C113 0.2364(5) 0.6698(3) 0.4464(5) 0.0264(13) Uani d . 1
O O13 0.1052(3) 0.68897(19) 0.4203(3) 0.0302(9) Uani d . 1
C C13 0.0082(6) 0.6530(3) 0.3327(5) 0.0338(14) Uani d . 1
C C114 0.3277(5) 0.7093(3) 0.5287(5) 0.0234(12) Uani d . 1
O O14 0.2818(4) 0.76181(18) 0.5785(3) 0.0303(9) Uani d . 1
C C14 0.2968(6) 0.8242(3) 0.5245(5) 0.0317(14) Uani d . 1
C C115 0.4630(5) 0.6951(3) 0.5602(5) 0.0272(13) Uani d . 1
O O15 0.5445(4) 0.73834(18) 0.6382(3) 0.0321(9) Uani d . 1
C C15 0.6852(5) 0.7236(3) 0.6786(5) 0.0325(14) Uani d . 1
C C116 0.5102(5) 0.6400(3) 0.5138(5) 0.0260(12) Uani d . 1
C C12A 0.4414(5) 0.4727(3) 0.4124(5) 0.0267(13) Uani d . 1
C C12B 0.3464(5) 0.4536(3) 0.4757(5) 0.0269(13) Uani d . 1
H H1 0.3788 0.5324 0.5904 0.036 Uiso calc R 1
H H2 0.2154 0.5027 0.6748 0.042 Uiso calc R 1
H H3 0.0875 0.4066 0.6169 0.045 Uiso calc R 1
H H4 0.1322 0.3358 0.4819 0.043 Uiso calc R 1
H H5A 0.2599 0.3635 0.2811 0.041 Uiso calc R 1
H H5B 0.2779 0.3020 0.3693 0.041 Uiso calc R 1
H H6A 0.5072 0.3313 0.4575 0.040 Uiso calc R 1
H H6B 0.4809 0.3196 0.3217 0.040 Uiso calc R 1
H H82 0.7537 0.5233 0.0409 0.039 Uiso calc R 1
H H83 0.8970 0.4608 -0.0317 0.044 Uiso calc R 1
H H84 1.0175 0.3711 0.0736 0.047 Uiso calc R 1
H H85 1.0056 0.3499 0.2580 0.042 Uiso calc R 1
H H86 0.8667 0.4143 0.3357 0.035 Uiso calc R 1
H H10A 0.6100 0.6963 0.3432 0.050 Uiso calc R 1
H H10B 0.4795 0.6812 0.2362 0.050 Uiso calc R 1
H H10C 0.6189 0.6983 0.2141 0.050 Uiso calc R 1
H H112 0.2193 0.5889 0.3403 0.031 Uiso calc R 1
H H13A 0.0273 0.6579 0.2591 0.041 Uiso calc R 1
H H13B -0.0815 0.6706 0.3249 0.041 Uiso calc R 1
H H13C 0.0118 0.6055 0.3537 0.041 Uiso calc R 1
H H14A 0.3912 0.8306 0.5294 0.038 Uiso calc R 1
H H14B 0.2676 0.8611 0.5642 0.038 Uiso calc R 1
H H14C 0.2419 0.8234 0.4432 0.038 Uiso calc R 1
H H15A 0.6991 0.6802 0.7180 0.039 Uiso calc R 1
H H15B 0.7320 0.7585 0.7325 0.039 Uiso calc R 1
H H15C 0.7206 0.7220 0.6127 0.039 Uiso calc R 1
H H116 0.6033 0.6301 0.5363 0.031 Uiso calc R 1

loop_
_atom_site_aniso_label
_atom_site_aniso_U_11
_atom_site_aniso_U_22
_atom_site_aniso_U_33
_atom_site_aniso_U_12
_atom_site_aniso_U_13
_atom_site_aniso_U_23
C1 0.021(3) 0.037(3) 0.027(3) 0.002(3) -0.003(3) 0.003(3)
C2 0.027(3) 0.047(4) 0.030(3) 0.003(3) 0.007(3) 0.002(3)
C3 0.029(3) 0.048(4) 0.037(4) -0.003(3) 0.010(3) 0.007(3)
C4 0.026(3) 0.037(3) 0.041(4) -0.007(3) 0.004(3) 0.007(3)
C4A 0.027(3) 0.032(3) 0.030(3) -0.003(3) 0.006(3) 0.002(3)
C5 0.029(3) 0.031(3) 0.043(4) -0.005(3) 0.012(3) 0.000(3)
C6 0.029(3) 0.024(3) 0.049(4) -0.003(2) 0.015(3) -0.001(3)
C6A 0.022(3) 0.023(3) 0.029(3) 0.003(2) 0.003(3) 0.002(2)
N7 0.022(2) 0.021(2) 0.034(3) -0.0006(19) 0.007(2) -0.003(2)
C7A 0.020(3) 0.030(3) 0.025(3) 0.000(3) 0.006(2) -0.001(3)
N8 0.033(3) 0.018(2) 0.035(3) 0.001(2) 0.014(2) -0.001(2)
C81 0.020(3) 0.027(3) 0.032(4) -0.005(2) 0.004(3) -0.001(3)
C82 0.030(3) 0.032(3) 0.035(4) 0.002(3) 0.007(3) 0.004(3)
C83 0.031(3) 0.047(4) 0.035(3) -0.003(3) 0.014(3) -0.001(3)
C84 0.030(3) 0.046(4) 0.042(4) 0.010(3) 0.015(3) -0.008(3)
C85 0.027(3) 0.042(4) 0.035(4) 0.004(3) 0.006(3) 0.006(3)
C86 0.026(3) 0.035(3) 0.029(3) 0.002(3) 0.009(3) 0.003(3)
N9 0.030(3) 0.031(3) 0.031(3) -0.001(2) 0.009(2) 0.002(2)
C10 0.030(3) 0.027(3) 0.027(3) 0.002(3) 0.010(3) 0.001(3)
C101 0.051(4) 0.032(4) 0.050(4) 0.000(3) 0.026(3) 0.001(3)
C10A 0.024(3) 0.023(3) 0.022(3) 0.000(2) 0.005(2) -0.003(2)
C11 0.022(3) 0.028(3) 0.026(3) -0.004(2) 0.003(2) -0.005(3)
C111 0.027(3) 0.022(3) 0.029(3) 0.002(2) 0.009(3) 0.004(2)
C112 0.023(3) 0.023(3) 0.027(3) -0.004(2) 0.002(3) 0.001(2)
C113 0.027(3) 0.026(3) 0.028(3) 0.004(2) 0.011(3) 0.006(3)
O13 0.022(2) 0.031(2) 0.035(2) 0.0009(17) 0.0045(17) -0.0029(18)
C13 0.022(3) 0.041(4) 0.037(3) -0.004(3) 0.007(3) -0.005(3)
C114 0.028(3) 0.023(3) 0.020(3) 0.002(2) 0.008(2) 0.000(2)
O14 0.036(2) 0.028(2) 0.032(2) 0.0027(18) 0.0170(18) -0.0018(18)
C14 0.032(3) 0.024(3) 0.040(4) 0.003(3) 0.012(3) -0.004(3)
C115 0.025(3) 0.025(3) 0.030(3) 0.003(2) 0.007(3) 0.000(2)
O15 0.028(2) 0.029(2) 0.034(2) 0.0010(18) 0.0006(18) -0.0062(19)
C15 0.026(3) 0.036(3) 0.032(3) 0.002(3) 0.003(3) -0.007(3)
C116 0.021(3) 0.026(3) 0.032(3) 0.002(2) 0.010(2) 0.003(2)
C12A 0.017(3) 0.030(3) 0.030(3) -0.001(2) 0.003(2) 0.000(3)
C12B 0.020(3) 0.027(3) 0.032(3) 0.002(2) 0.005(2) 0.005(3)

loop_
_atom_type_symbol
_atom_type_description
_atom_type_scat_dispersion_real
_atom_type_scat_dispersion_imag
_atom_type_scat_source
C C 0.0033 0.0016 'International Tables Vol C Tables 4.2.6.8 and 6.1.1.4'
H H 0.0000 0.0000 'International Tables Vol C Tables 4.2.6.8 and 6.1.1.4'
N N 0.0061 0.0033 'International Tables Vol C Tables 4.2.6.8 and 6.1.1.4'
O O 0.0106 0.0060 'International Tables Vol C Tables 4.2.6.8 and 6.1.1.4'

loop_
_geom_angle_atom_site_label_1
_geom_angle_atom_site_label_2
_geom_angle_atom_site_label_3
_geom_angle
_geom_angle_publ_flag
C2 C1 C12B 119.8(5) no
C2 C1 H1 120.1 no
C12B C1 H1 120.1 no
C1 C2 C3 121.1(6) no
C1 C2 H2 119.5 no
C3 C2 H2 119.5 no
C4 C3 C2 119.5(6) no
C4 C3 H3 120.3 no
C2 C3 H3 120.3 no
C3 C4 C4A 121.1(6) no
C3 C4 H4 119.5 no
C4A C4 H4 119.5 no
C4 C4A C12B 119.8(5) no
C4 C4A C5 122.1(5) no
C12B C4A C5 118.1(5) no
C4A C5 C6 109.7(5) no
C4A C5 H5A 109.7 no
C6 C5 H5A 109.7 no
C4A C5 H5B 109.7 no
C6 C5 H5B 109.7 no
H5A C5 H5B 108.2 no
C6A C6 C5 108.5(5) no
C6A C6 H6A 110.0 no
C5 C6 H6A 110.0 no
C6A C6 H6B 110.0 no
C5 C6 H6B 110.0 no
H6A C6 H6B 108.4 no
N7 C6A C12A 125.5(5) no
N7 C6A C6 115.6(5) no
C12A C6A C6 118.9(5) no
C6A N7 C7A 113.8(5) no
N7 C7A N8 125.5(5) no
N7 C7A C10A 126.8(5) no
N8 C7A C10A 107.6(5) no
C7A N8 N9 110.0(4) no
C7A N8 C81 129.8(4) no
N9 N8 C81 120.1(4) no
C82 C81 C86 120.0(5) no
C82 C81 N8 120.2(5) no
C86 C81 N8 119.8(5) no
C83 C82 C81 120.0(6) no
C83 C82 H82 120.0 no
C81 C82 H82 120.0 no
C82 C83 C84 120.9(6) no
C82 C83 H83 119.6 no
C84 C83 H83 119.6 no
C85 C84 C83 118.9(6) no
C85 C84 H84 120.5 no
C83 C84 H84 120.5 no
C84 C85 C86 121.2(6) no
C84 C85 H85 119.4 no
C86 C85 H85 119.4 no
C81 C86 C85 119.0(5) no
C81 C86 H86 120.5 no
C85 C86 H86 120.5 no
C10 N9 N8 107.0(4) no
N9 C10 C10A 110.6(5) no
N9 C10 C101 118.7(5) no
C10A C10 C101 130.6(5) no
C10 C101 H10A 109.5 no
C10 C101 H10B 109.5 no
H10A C101 H10B 109.5 no
C10 C101 H10C 109.5 no
H10A C101 H10C 109.5 no
H10B C101 H10C 109.5 no
C11 C10A C7A 118.3(5) no
C11 C10A C10 137.1(5) no
C7A C10A C10 104.6(5) no
C10A C11 C12A 117.4(5) no
C10A C11 C111 119.8(5) no
C12A C11 C111 122.7(5) no
C112 C111 C116 120.6(5) no
C112 C111 C11 122.3(5) no
C116 C111 C11 117.2(5) no
C113 C112 C111 119.3(5) no
C113 C112 H112 120.4 no
C111 C112 H112 120.4 no
O13 C113 C112 124.5(5) no
O13 C113 C114 115.2(4) no
C112 C113 C114 120.3(5) no
C113 O13 C13 118.0(4) no
O13 C13 H13A 109.5 no
O13 C13 H13B 109.5 no
H13A C13 H13B 109.5 no
O13 C13 H13C 109.5 no
H13A C13 H13C 109.5 no
H13B C13 H13C 109.5 no
O14 C114 C115 120.3(5) no
O14 C114 C113 119.6(5) no
C115 C114 C113 120.1(5) no
C114 O14 C14 111.1(4) no
O14 C14 H14A 109.5 no
O14 C14 H14B 109.5 no
H14A C14 H14B 109.5 no
O14 C14 H14C 109.5 no
H14A C14 H14C 109.5 no
H14B C14 H14C 109.5 no
O15 C115 C114 115.5(5) no
O15 C115 C116 123.8(5) no
C114 C115 C116 120.7(5) no
C115 O15 C15 117.6(4) no
O15 C15 H15A 109.5 no
O15 C15 H15B 109.5 no
H15A C15 H15B 109.5 no
O15 C15 H15C 109.5 no
H15A C15 H15C 109.5 no
H15B C15 H15C 109.5 no
C115 C116 C111 118.9(5) no
C115 C116 H116 120.5 no
C111 C116 H116 120.5 no
C11 C12A C6A 117.8(5) no
C11 C12A C12B 125.2(5) no
C6A C12A C12B 117.0(5) no
C4A C12B C1 118.5(5) no
C4A C12B C12A 119.0(5) no
C1 C12B C12A 122.5(5) no

loop_
_geom_bond_atom_site_label_1
_geom_bond_atom_site_label_2
_geom_bond_distance
_geom_bond_publ_flag
C1 C2 1.380(8) no
C1 C12B 1.415(8) no
C1 H1 0.95 no
C2 C3 1.380(9) no
C2 H2 0.95 no
C3 C4 1.375(9) no
C3 H3 0.95 no
C4 C4A 1.390(8) no
C4 H4 0.95 no
C4A C12B 1.401(8) no
C4A C5 1.510(8) no
C5 C6 1.530(8) no
C5 H5A 0.99 no
C5 H5B 0.99 no
C6 C6A 1.506(8) no
C6 H6A 0.99 no
C6 H6B 0.99 no
C6A N7 1.334(7) no
C6A C12A 1.430(7) no
N7 C7A 1.352(7) no
C7A N8 1.363(7) no
C7A C10A 1.400(8) no
N8 N9 1.398(6) no
N8 C81 1.411(7) no
C81 C82 1.381(8) no
C81 C86 1.389(8) no
C82 C83 1.380(9) no
C82 H82 0.95 no
C83 C84 1.386(9) no
C83 H83 0.95 no
C84 C85 1.372(9) no
C84 H84 0.95 no
C85 C86 1.398(8) no
C85 H85 0.95 no
C86 H86 0.95 no
N9 C10 1.313(7) no
C10 C10A 1.444(8) no
C10 C101 1.506(8) no
C101 H10A 0.98 no
C101 H10B 0.98 no
C101 H10C 0.98 no
C10A C11 1.392(8) no
C11 C12A 1.423(7) no
C11 C111 1.502(8) no
C111 C112 1.399(7) no
C111 C116 1.404(8) no
C112 C113 1.390(7) no
C112 H112 0.95 no
C113 O13 1.367(6) no
C113 C114 1.397(7) no
O13 C13 1.422(7) no
C13 H13A 0.98 no
C13 H13B 0.98 no
C13 H13C 0.98 no
C114 O14 1.371(6) no
C114 C115 1.380(7) no
O14 C14 1.441(7) no
C14 H14A 0.98 no
C14 H14B 0.98 no
C14 H14C 0.98 no
C115 O15 1.371(6) no
C115 C116 1.395(8) no
O15 C15 1.434(7) no
C15 H15A 0.98 no
C15 H15B 0.98 no
C15 H15C 0.98 no
C116 H116 0.95 no
C12A C12B 1.481(8) no

loop_
_geom_hbond_atom_site_label_D
_geom_hbond_atom_site_label_H
_geom_hbond_atom_site_label_A
_geom_hbond_site_symmetry_A
_geom_hbond_distance_DH
_geom_hbond_distance_HA
_geom_hbond_distance_DA
_geom_hbond_angle_DHA
_geom_hbond_publ_flag
C82 H82 Cg13 2_654 0.95 2.73 3.472(6) 130 y

loop_
_geom_torsion_atom_site_label_1
_geom_torsion_atom_site_label_2
_geom_torsion_atom_site_label_3
_geom_torsion_atom_site_label_4
_geom_torsion
_geom_torsion_publ_flag
C12B C1 C2 C3 1.8(9) no
C1 C2 C3 C4 2.4(9) no
C2 C3 C4 C4A -3.2(9) no
C3 C4 C4A C12B -0.2(9) no
C3 C4 C4A C5 177.8(6) no
C4 C4A C5 C6 -139.5(6) no
C12B C4A C5 C6 38.5(7) no
C4A C5 C6 C6A -58.4(6) no
C5 C6 C6A N7 -141.3(5) no
C5 C6 C6A C12A 38.4(7) no
C12A C6A N7 C7A -5.6(7) no
C6 C6A N7 C7A 174.1(5) no
C6A N7 C7A N8 -176.8(5) no
C6A N7 C7A C10A -0.8(8) no
N7 C7A N8 N9 172.9(5) no
C10A C7A N8 N9 -3.8(6) no
N7 C7A N8 C81 -5.8(9) no
C10A C7A N8 C81 177.5(5) no
C7A N8 C81 C82 136.1(6) no
N9 N8 C81 C82 -42.5(7) no
C7A N8 C81 C86 -42.9(8) no
N9 N8 C81 C86 138.6(5) no
C86 C81 C82 C83 0.3(8) no
N8 C81 C82 C83 -178.7(5) no
C81 C82 C83 C84 1.6(9) no
C82 C83 C84 C85 -2.4(10) no
C83 C84 C85 C86 1.4(9) no
C82 C81 C86 C85 -1.3(8) no
N8 C81 C86 C85 177.7(5) no
C84 C85 C86 C81 0.4(9) no
C7A N8 N9 C10 2.3(6) no
C81 N8 N9 C10 -178.8(5) no
N8 N9 C10 C10A 0.0(6) no
N8 N9 C10 C101 -176.9(5) no
N7 C7A C10A C11 5.8(8) no
N8 C7A C10A C11 -177.6(5) no
N7 C7A C10A C10 -173.1(6) no
N8 C7A C10A C10 3.6(6) no
N9 C10 C10A C11 179.2(6) no
C101 C10 C10A C11 -4.4(11) no
N9 C10 C10A C7A -2.2(6) no
C101 C10 C10A C7A 174.2(6) no
C7A C10A C11 C12A -4.4(7) no
C10 C10A C11 C12A 174.0(6) no
C7A C10A C11 C111 173.0(5) no
C10 C10A C11 C111 -8.6(10) no
C10A C11 C111 C112 116.6(6) no
C12A C11 C111 C112 -66.2(7) no
C10A C11 C111 C116 -63.1(7) no
C12A C11 C111 C116 114.1(6) no
C116 C111 C112 C113 -3.2(8) no
C11 C111 C112 C113 177.1(5) no
C111 C112 C113 O13 -178.3(5) no
C111 C112 C113 C114 1.5(7) no
C112 C113 O13 C13 -3.5(7) no
C114 C113 O13 C13 176.7(5) no
O13 C113 C114 O14 1.7(7) no
C112 C113 C114 O14 -178.2(5) no
O13 C113 C114 C115 -178.9(5) no
C112 C113 C114 C115 1.2(7) no
C115 C114 O14 C14 81.2(6) no
C113 C114 O14 C14 -99.4(5) no
O14 C114 C115 O15 -2.9(7) no
C113 C114 C115 O15 177.7(5) no
O14 C114 C115 C116 177.1(5) no
C113 C114 C115 C116 -2.3(8) no
C114 C115 O15 C15 176.6(5) no
C116 C115 O15 C15 -3.5(7) no
O15 C115 C116 C111 -179.3(5) no
C114 C115 C116 C111 0.6(8) no
C112 C111 C116 C115 2.1(8) no
C11 C111 C116 C115 -178.1(5) no
C10A C11 C12A C6A -1.1(7) no
C111 C11 C12A C6A -178.4(5) no
C10A C11 C12A C12B -178.2(5) no
C111 C11 C12A C12B 4.5(8) no
N7 C6A C12A C11 6.7(8) no
C6 C6A C12A C11 -173.0(5) no
N7 C6A C12A C12B -176.0(5) no
C6 C6A C12A C12B 4.3(7) no
C4 C4A C12B C1 4.4(8) no
C5 C4A C12B C1 -173.7(5) no
C4 C4A C12B C12A -176.7(5) no
C5 C4A C12B C12A 5.2(8) no
C2 C1 C12B C4A -5.2(8) no
C2 C1 C12B C12A 175.9(5) no
C11 C12A C12B C4A 148.9(5) no
C6A C12A C12B C4A -28.2(7) no
C11 C12A C12B C1 -32.2(8) no
C6A C12A C12B C1 150.7(5) no

loop_
_cod_related_entry_id
_cod_related_entry_database
_cod_related_entry_code
1 ChemSpider 21120675
